data_2233375
loop_
_publ_author_name
'Sathya, S.'
'Bhaskaran, Sundari'
'Usha, G.'
'Sivakumar, N.'
'Bakthadoss, M.'

_publ_section_title
;
 2'-Hydroxymethyl-1'-(4-methylphenyl)-2'-nitro-1',2',5',6',7',7a'-hexahydrospiro[indoline-3,3'-pyrrolizin]-2-one
;
_journal_coeditor_code BT5744
_journal_issue 2
_journal_name_full 'Acta Crystallographica Section E'
_journal_page_first o277
_journal_paper_doi 10.1107/S1600536811055449
_journal_volume 68
_journal_year 2012
_chemical_formula_iupac 'C22 H23 N3 O4'
_chemical_formula_moiety 'C22 H23 N3 O4'
_chemical_formula_sum 'C22 H23 N3 O4'
_chemical_formula_weight 393.43
_chemical_name_systematic
;
2'-Hydroxymethyl-1'-(4-methylphenyl)-2'-nitro-1',2',5',6',7',7a'-
hexahydrospiro[indoline-3,3'-pyrrolizin]-2-one
;
_space_group_IT_number 2
_symmetry_cell_setting triclinic
_symmetry_space_group_name_Hall '-P 1'
_symmetry_space_group_name_H-M 'P -1'
_atom_sites_solution_hydrogens geom
_atom_sites_solution_primary direct
_atom_sites_solution_secondary difmap
_audit_creation_method SHELXL-97
_cell_angle_alpha 81.257(3)
_cell_angle_beta 76.638(3)
_cell_angle_gamma 83.805(2)
_cell_formula_units_Z 2
_cell_length_a 8.9172(4)
_cell_length_b 9.9953(4)
_cell_length_c 11.5931(6)
_cell_measurement_reflns_used 4951
_cell_measurement_temperature 293(2)
_cell_measurement_theta_max 28.26
_cell_measurement_theta_min 1.82
_cell_volume 990.79(8)
_computing_cell_refinement 'SAINT (Bruker, 2004)'
_computing_data_collection 'APEX2 (Bruker, 2004)'
_computing_data_reduction 'SAINT (Bruker, 2004)'
_computing_molecular_graphics 'ORTEP-3 for Windows (Farrugia, 1997)'
_computing_publication_material 'SHELXL97 (Sheldrick, 2008) and PLATON (Spek, 2009)'
_computing_structure_refinement 'SHELXL97 (Sheldrick, 2008)'
_computing_structure_solution 'SHELXS97 (Sheldrick, 2008)'
_diffrn_ambient_temperature 293(2)
_diffrn_measured_fraction_theta_full 0.993
_diffrn_measured_fraction_theta_max 0.993
_diffrn_measurement_device_type 'Bruker Kappa APEXII CCD'
_diffrn_measurement_method '\w and \f scan'
_diffrn_radiation_monochromator graphite
_diffrn_radiation_source 'fine-focus sealed tube'
_diffrn_radiation_type MoK\a
_diffrn_radiation_wavelength 0.71073
_diffrn_reflns_av_R_equivalents 0.0281
_diffrn_reflns_av_sigmaI/netI 0.0252
_diffrn_reflns_limit_h_max 11
_diffrn_reflns_limit_h_min -11
_diffrn_reflns_limit_k_max 13
_diffrn_reflns_limit_k_min -13
_diffrn_reflns_limit_l_max 11
_diffrn_reflns_limit_l_min -15
_diffrn_reflns_number 18094
_diffrn_reflns_theta_full 28.36
_diffrn_reflns_theta_max 28.36
_diffrn_reflns_theta_min 1.82
_diffrn_standards_decay_% 0
_exptl_absorpt_coefficient_mu 0.092
_exptl_absorpt_correction_type none
_exptl_crystal_colour colorless
_exptl_crystal_density_diffrn 1.319
_exptl_crystal_density_method 'not measured'
_exptl_crystal_description block
_exptl_crystal_F_000 416
_exptl_crystal_size_max 0.20
_exptl_crystal_size_mid 0.18
_exptl_crystal_size_min 0.18
_refine_diff_density_max 0.500
_refine_diff_density_min -0.338
_refine_ls_extinction_method none
_refine_ls_goodness_of_fit_ref 1.250
_refine_ls_hydrogen_treatment constr
_refine_ls_matrix_type full
_refine_ls_number_parameters 264
_refine_ls_number_reflns 4912
_refine_ls_number_restraints 0
_refine_ls_restrained_S_all 1.250
_refine_ls_R_factor_all 0.0643
_refine_ls_R_factor_gt 0.0483
_refine_ls_shift/su_max 0.007
_refine_ls_shift/su_mean 0.000
_refine_ls_structure_factor_coef Fsqd
_refine_ls_weighting_details 'calc w=1/[\s^2^(Fo^2^)+(0.1000P)^2^+0.0000P] where P=(Fo^2^+2Fc^2^)/3'
_refine_ls_weighting_scheme calc
_refine_ls_wR_factor_gt 0.1614
_refine_ls_wR_factor_ref 0.1754
_reflns_number_gt 3737
_reflns_number_total 4912
_reflns_threshold_expression I>2\s(I)
_cod_data_source_file bt5744.cif
_cod_data_source_block I
_cod_database_code 2233375
_cod_database_fobs_code 2233375

loop_
_symmetry_equiv_pos_as_xyz
'x, y, z'
'-x, -y, -z'

loop_
_atom_site_type_symbol
_atom_site_label
_atom_site_fract_x
_atom_site_fract_y
_atom_site_fract_z
_atom_site_U_iso_or_equiv
_atom_site_adp_type
_atom_site_calc_flag
_atom_site_refinement_flags
_atom_site_occupancy
_atom_site_symmetry_multiplicity
C C1 0.21898(19) 0.62617(16) 0.42758(14) 0.0478(4) Uani d . 1 1
H H1 0.1948 0.7087 0.4579 0.057 Uiso calc R 1 1
C C2 0.1894(2) 0.50533(18) 0.50230(16) 0.0597(5) Uani d . 1 1
H H2 0.1468 0.5068 0.5833 0.072 Uiso calc R 1 1
C C3 0.2229(2) 0.38237(18) 0.45695(18) 0.0665(5) Uani d . 1 1
H H3 0.2010 0.3023 0.5080 0.080 Uiso calc R 1 1
C C4 0.2878(2) 0.37652(16) 0.33808(17) 0.0606(5) Uani d . 1 1
H H4 0.3103 0.2940 0.3076 0.073 Uiso calc R 1 1
C C5 0.31830(18) 0.49813(14) 0.26526(14) 0.0431(3) Uani d . 1 1
C C6 0.28473(16) 0.62292(13) 0.30774(13) 0.0371(3) Uani d . 1 1
C C7 0.40581(16) 0.64665(13) 0.10119(13) 0.0378(3) Uani d . 1 1
C C8 0.33024(15) 0.73416(12) 0.20230(12) 0.0329(3) Uani d . 1 1
C C9 0.19143(14) 0.83335(12) 0.17272(12) 0.0323(3) Uani d . 1 1
C C10 0.20643(18) 0.88938(15) 0.03935(13) 0.0426(3) Uani d . 1 1
H H10A 0.2125 0.8142 -0.0059 0.051 Uiso calc R 1 1
H H10B 0.1143 0.9472 0.0299 0.051 Uiso calc R 1 1
C C11 0.56071(19) 0.78765(17) 0.27409(19) 0.0574(5) Uani d . 1 1
H H11A 0.6583 0.7713 0.2186 0.069 Uiso calc R 1 1
H H11B 0.5377 0.7054 0.3290 0.069 Uiso calc R 1 1
C C12 0.5667(2) 0.9037(2) 0.3407(2) 0.0771(7) Uani d . 1 1
H H12A 0.6405 0.9662 0.2935 0.093 Uiso calc R 1 1
H H12B 0.5966 0.8709 0.4159 0.093 Uiso calc R 1 1
C C13 0.40563(19) 0.97253(16) 0.36233(15) 0.0511(4) Uani d . 1 1
H H13A 0.4066 1.0672 0.3718 0.061 Uiso calc R 1 1
H H13B 0.3392 0.9272 0.4325 0.061 Uiso calc R 1 1
C C14 0.35435(15) 0.95803(13) 0.24826(13) 0.0360(3) Uani d . 1 1
H H14 0.3882 1.0341 0.1870 0.043 Uiso calc R 1 1
C C15 0.18254(15) 0.94197(12) 0.25671(12) 0.0328(3) Uani d . 1 1
H H15 0.1407 0.8995 0.3382 0.039 Uiso calc R 1 1
C C16 0.08246(15) 1.07192(13) 0.23587(12) 0.0365(3) Uani d . 1 1
C C17 -0.06238(17) 1.08928(15) 0.31073(15) 0.0471(4) Uani d . 1 1
H H17 -0.0947 1.0221 0.3739 0.056 Uiso calc R 1 1
C C18 -0.15936(19) 1.20451(16) 0.29307(16) 0.0521(4) Uani d . 1 1
H H18 -0.2560 1.2128 0.3442 0.063 Uiso calc R 1 1
C C19 -0.11602(18) 1.30755(15) 0.20124(15) 0.0473(4) Uani d . 1 1
C C20 0.0293(2) 1.29239(15) 0.12843(15) 0.0497(4) Uani d . 1 1
H H20 0.0624 1.3614 0.0672 0.060 Uiso calc R 1 1
C C21 0.12749(18) 1.17662(14) 0.14433(14) 0.0443(3) Uani d . 1 1
H H21 0.2243 1.1690 0.0933 0.053 Uiso calc R 1 1
C C22 -0.2232(2) 1.42970(17) 0.17871(19) 0.0633(5) Uani d . 1 1
H H22A -0.3157 1.4262 0.2406 0.095 Uiso calc R 1 1
H H22B -0.2490 1.4310 0.1026 0.095 Uiso calc R 1 1
H H22C -0.1735 1.5104 0.1785 0.095 Uiso calc R 1 1
N N1 0.38738(15) 0.51498(12) 0.14359(12) 0.0456(3) Uani d . 1 1
H H1A 0.4148 0.4495 0.1010 0.055 Uiso calc R 1 1
N N2 0.04800(14) 0.75474(12) 0.20397(12) 0.0422(3) Uani d . 1 1
N N3 0.43621(12) 0.83081(11) 0.20981(11) 0.0381(3) Uani d . 1 1
O O1 -0.06118(13) 0.78766(13) 0.28004(13) 0.0675(4) Uani d . 1 1
O O2 0.05119(15) 0.65971(13) 0.14818(13) 0.0665(4) Uani d . 1 1
O O3 0.33650(13) 0.96383(11) -0.00794(10) 0.0511(3) Uani d . 1 1
H H3A 0.4152 0.9135 -0.0065 0.077 Uiso calc R 1 1
O O4 0.47420(14) 0.69055(10) 0.00021(10) 0.0502(3) Uani d . 1 1

loop_
_atom_site_aniso_label
_atom_site_aniso_U_11
_atom_site_aniso_U_22
_atom_site_aniso_U_33
_atom_site_aniso_U_12
_atom_site_aniso_U_13
_atom_site_aniso_U_23
C1 0.0539(9) 0.0497(8) 0.0399(9) 0.0035(7) -0.0110(7) -0.0100(6)
C2 0.0661(11) 0.0658(11) 0.0403(9) 0.0023(9) -0.0074(8) 0.0034(8)
C3 0.0788(13) 0.0494(9) 0.0619(12) 0.0034(8) -0.0128(10) 0.0120(8)
C4 0.0760(13) 0.0385(8) 0.0622(12) 0.0062(8) -0.0124(10) -0.0019(7)
C5 0.0454(8) 0.0383(7) 0.0451(9) 0.0042(6) -0.0102(7) -0.0086(6)
C6 0.0384(7) 0.0374(6) 0.0366(7) 0.0021(5) -0.0115(6) -0.0066(5)
C7 0.0365(7) 0.0376(7) 0.0417(8) -0.0003(5) -0.0070(6) -0.0164(6)
C8 0.0322(7) 0.0335(6) 0.0348(7) -0.0006(5) -0.0067(5) -0.0127(5)
C9 0.0279(6) 0.0335(6) 0.0367(7) -0.0031(5) -0.0075(5) -0.0077(5)
C10 0.0473(8) 0.0464(8) 0.0363(8) -0.0036(6) -0.0115(6) -0.0086(6)
C11 0.0405(8) 0.0548(9) 0.0891(13) 0.0092(7) -0.0314(9) -0.0296(9)
C12 0.0755(13) 0.0767(12) 0.1030(17) 0.0189(10) -0.0583(13) -0.0437(12)
C13 0.0588(10) 0.0488(8) 0.0568(10) 0.0035(7) -0.0270(8) -0.0244(7)
C14 0.0352(7) 0.0335(6) 0.0431(8) 0.0002(5) -0.0114(6) -0.0143(5)
C15 0.0317(7) 0.0334(6) 0.0328(7) 0.0009(5) -0.0051(5) -0.0083(5)
C16 0.0352(7) 0.0366(6) 0.0387(8) 0.0021(5) -0.0083(6) -0.0114(5)
C17 0.0423(8) 0.0444(8) 0.0492(9) 0.0032(6) -0.0003(7) -0.0094(6)
C18 0.0387(8) 0.0524(9) 0.0638(11) 0.0091(7) -0.0055(7) -0.0207(8)
C19 0.0476(9) 0.0398(7) 0.0627(10) 0.0066(6) -0.0251(8) -0.0186(7)
C20 0.0558(10) 0.0395(7) 0.0556(10) -0.0003(7) -0.0198(8) -0.0029(7)
C21 0.0405(8) 0.0410(7) 0.0489(9) 0.0015(6) -0.0066(7) -0.0062(6)
C22 0.0604(11) 0.0472(9) 0.0901(14) 0.0132(8) -0.0346(10) -0.0176(9)
N1 0.0561(8) 0.0340(6) 0.0454(7) 0.0031(5) -0.0045(6) -0.0154(5)
N2 0.0355(6) 0.0417(6) 0.0514(8) -0.0069(5) -0.0139(6) -0.0031(5)
N3 0.0280(6) 0.0383(6) 0.0525(7) 0.0012(4) -0.0111(5) -0.0192(5)
O1 0.0370(6) 0.0687(8) 0.0894(10) -0.0126(6) 0.0076(6) -0.0141(7)
O2 0.0668(8) 0.0596(7) 0.0847(10) -0.0225(6) -0.0224(7) -0.0237(7)
O3 0.0543(7) 0.0523(6) 0.0417(6) -0.0083(5) -0.0003(5) -0.0035(5)
O4 0.0595(7) 0.0436(6) 0.0429(6) -0.0035(5) 0.0053(5) -0.0169(5)

loop_
_atom_type_symbol
_atom_type_description
_atom_type_scat_dispersion_real
_atom_type_scat_dispersion_imag
_atom_type_scat_source
C C 0.0033 0.0016 'International Tables Vol C Tables 4.2.6.8 and 6.1.1.4'
H H 0.0000 0.0000 'International Tables Vol C Tables 4.2.6.8 and 6.1.1.4'
N N 0.0061 0.0033 'International Tables Vol C Tables 4.2.6.8 and 6.1.1.4'
O O 0.0106 0.0060 'International Tables Vol C Tables 4.2.6.8 and 6.1.1.4'
F F 0.0171 0.0103 'International Tables Vol C Tables 4.2.6.8 and 6.1.1.4'

loop_
_geom_angle_atom_site_label_1
_geom_angle_atom_site_label_2
_geom_angle_atom_site_label_3
_geom_angle
C6 C1 C2 119.44(15)
C6 C1 H1 120.3
C2 C1 H1 120.3
C1 C2 C3 120.40(17)
C1 C2 H2 119.8
C3 C2 H2 119.8
C4 C3 C2 121.25(16)
C4 C3 H3 119.4
C2 C3 H3 119.4
C3 C4 C5 117.47(16)
C3 C4 H4 121.3
C5 C4 H4 121.3
C4 C5 C6 122.65(15)
C4 C5 N1 126.82(14)
C6 C5 N1 110.52(12)
C1 C6 C5 118.79(14)
C1 C6 C8 133.01(12)
C5 C6 C8 108.19(12)
O4 C7 N1 125.80(13)
O4 C7 C8 125.37(12)
N1 C7 C8 108.81(12)
N3 C8 C6 119.23(11)
N3 C8 C7 109.64(10)
C6 C8 C7 100.66(10)
N3 C8 C9 100.32(9)
C6 C8 C9 114.29(11)
C7 C8 C9 113.20(10)
N2 C9 C10 104.26(11)
N2 C9 C15 112.33(11)
C10 C9 C15 115.03(11)
N2 C9 C8 108.15(10)
C10 C9 C8 115.16(11)
C15 C9 C8 101.99(10)
O3 C10 C9 113.06(12)
O3 C10 H10A 109.0
C9 C10 H10A 109.0
O3 C10 H10B 109.0
C9 C10 H10B 109.0
H10A C10 H10B 107.8
N3 C11 C12 104.69(13)
N3 C11 H11A 110.8
C12 C11 H11A 110.8
N3 C11 H11B 110.8
C12 C11 H11B 110.8
H11A C11 H11B 108.9
C11 C12 C13 105.71(14)
C11 C12 H12A 110.6
C13 C12 H12A 110.6
C11 C12 H12B 110.6
C13 C12 H12B 110.6
H12A C12 H12B 108.7
C12 C13 C14 102.09(13)
C12 C13 H13A 111.4
C14 C13 H13A 111.4
C12 C13 H13B 111.4
C14 C13 H13B 111.4
H13A C13 H13B 109.2
N3 C14 C13 104.96(11)
N3 C14 C15 105.21(10)
C13 C14 C15 118.35(12)
N3 C14 H14 109.3
C13 C14 H14 109.3
C15 C14 H14 109.3
C16 C15 C14 116.15(11)
C16 C15 C9 117.55(11)
C14 C15 C9 101.87(10)
C16 C15 H15 106.8
C14 C15 H15 106.8
C9 C15 H15 106.8
C17 C16 C21 117.36(13)
C17 C16 C15 119.24(13)
C21 C16 C15 123.40(12)
C18 C17 C16 121.25(15)
C18 C17 H17 119.4
C16 C17 H17 119.4
C17 C18 C19 121.52(15)
C17 C18 H18 119.2
C19 C18 H18 119.2
C18 C19 C20 117.47(13)
C18 C19 C22 121.66(15)
C20 C19 C22 120.85(16)
C19 C20 C21 121.66(15)
C19 C20 H20 119.2
C21 C20 H20 119.2
C20 C21 C16 120.71(14)
C20 C21 H21 119.6
C16 C21 H21 119.6
C19 C22 H22A 109.5
C19 C22 H22B 109.5
H22A C22 H22B 109.5
C19 C22 H22C 109.5
H22A C22 H22C 109.5
H22B C22 H22C 109.5
C7 N1 C5 111.50(12)
C7 N1 H1A 124.3
C5 N1 H1A 124.2
O1 N2 O2 123.69(13)
O1 N2 C9 119.96(12)
O2 N2 C9 116.35(12)
C8 N3 C11 119.86(12)
C8 N3 C14 111.92(10)
C11 N3 C14 109.93(11)
C10 O3 H3A 109.5

loop_
_geom_bond_atom_site_label_1
_geom_bond_atom_site_label_2
_geom_bond_distance
C1 C6 1.381(2)
C1 C2 1.387(2)
C1 H1 0.9300
C2 C3 1.386(3)
C2 H2 0.9300
C3 C4 1.373(3)
C3 H3 0.9300
C4 C5 1.385(2)
C4 H4 0.9300
C5 C6 1.3878(19)
C5 N1 1.3950(19)
C6 C8 1.5331(19)
C7 O4 1.2274(18)
C7 N1 1.3465(18)
C7 C8 1.5532(18)
C8 N3 1.4472(16)
C8 C9 1.5686(18)
C9 N2 1.5167(16)
C9 C10 1.543(2)
C9 C15 1.5493(17)
C10 O3 1.4028(18)
C10 H10A 0.9700
C10 H10B 0.9700
C11 N3 1.4680(19)
C11 C12 1.499(2)
C11 H11A 0.9700
C11 H11B 0.9700
C12 C13 1.507(2)
C12 H12A 0.9700
C12 H12B 0.9700
C13 C14 1.527(2)
C13 H13A 0.9700
C13 H13B 0.9700
C14 N3 1.4732(16)
C14 C15 1.5367(18)
C14 H14 0.9800
C15 C16 1.5153(17)
C15 H15 0.9800
C16 C17 1.390(2)
C16 C21 1.392(2)
C17 C18 1.383(2)
C17 H17 0.9300
C18 C19 1.381(2)
C18 H18 0.9300
C19 C20 1.381(2)
C19 C22 1.496(2)
C20 C21 1.389(2)
C20 H20 0.9300
C21 H21 0.9300
C22 H22A 0.9600
C22 H22B 0.9600
C22 H22C 0.9600
N1 H1A 0.8600
N2 O1 1.2067(18)
N2 O2 1.2223(17)
O3 H3A 0.8200

loop_
_geom_hbond_atom_site_label_D
_geom_hbond_atom_site_label_H
_geom_hbond_atom_site_label_A
_geom_hbond_site_symmetry_A
_geom_hbond_distance_DH
_geom_hbond_distance_HA
_geom_hbond_distance_DA
_geom_hbond_angle_DHA
N1 H1A O4 2_665 0.86 2.00 2.8401(15) 167.2
O3 H3A O4 . 0.82 2.23 2.8686(15) 135.2

loop_
_geom_torsion_atom_site_label_1
_geom_torsion_atom_site_label_2
_geom_torsion_atom_site_label_3
_geom_torsion_atom_site_label_4
_geom_torsion
C6 C1 C2 C3 -1.1(3)
C1 C2 C3 C4 0.9(3)
C2 C3 C4 C5 -0.1(3)
C3 C4 C5 C6 -0.6(3)
C3 C4 C5 N1 178.06(17)
C2 C1 C6 C5 0.5(2)
C2 C1 C6 C8 179.21(15)
C4 C5 C6 C1 0.4(2)
N1 C5 C6 C1 -178.47(13)
C4 C5 C6 C8 -178.65(15)
N1 C5 C6 C8 2.51(17)
C1 C6 C8 N3 56.6(2)
C5 C6 C8 N3 -124.58(13)
C1 C6 C8 C7 176.41(15)
C5 C6 C8 C7 -4.77(14)
C1 C6 C8 C9 -61.95(19)
C5 C6 C8 C9 116.88(12)
O4 C7 C8 N3 -46.30(18)
N1 C7 C8 N3 132.12(12)
O4 C7 C8 C6 -172.79(14)
N1 C7 C8 C6 5.63(14)
O4 C7 C8 C9 64.80(18)
N1 C7 C8 C9 -116.79(13)
N3 C8 C9 N2 -160.20(10)
C6 C8 C9 N2 -31.39(14)
C7 C8 C9 N2 83.07(13)
N3 C8 C9 C10 83.67(12)
C6 C8 C9 C10 -147.53(11)
C7 C8 C9 C10 -33.06(15)
N3 C8 C9 C15 -41.62(12)
C6 C8 C9 C15 87.19(12)
C7 C8 C9 C15 -158.34(10)
N2 C9 C10 O3 -178.62(11)
C15 C9 C10 O3 57.92(16)
C8 C9 C10 O3 -60.29(15)
N3 C11 C12 C13 27.5(2)
C11 C12 C13 C14 -35.8(2)
C12 C13 C14 N3 30.41(17)
C12 C13 C14 C15 147.33(15)
N3 C14 C15 C16 -151.72(11)
C13 C14 C15 C16 91.49(15)
N3 C14 C15 C9 -22.68(13)
C13 C14 C15 C9 -139.47(12)
N2 C9 C15 C16 -76.79(15)
C10 C9 C15 C16 42.26(16)
C8 C9 C15 C16 167.64(11)
N2 C9 C15 C14 155.06(11)
C10 C9 C15 C14 -85.88(13)
C8 C9 C15 C14 39.49(13)
C14 C15 C16 C17 -136.58(14)
C9 C15 C16 C17 102.44(15)
C14 C15 C16 C21 43.66(18)
C9 C15 C16 C21 -77.31(17)
C21 C16 C17 C18 1.6(2)
C15 C16 C17 C18 -178.20(13)
C16 C17 C18 C19 -0.6(2)
C17 C18 C19 C20 -1.0(2)
C17 C18 C19 C22 177.39(15)
C18 C19 C20 C21 1.7(2)
C22 C19 C20 C21 -176.77(14)
C19 C20 C21 C16 -0.7(2)
C17 C16 C21 C20 -0.9(2)
C15 C16 C21 C20 178.82(13)
O4 C7 N1 C5 173.80(14)
C8 C7 N1 C5 -4.61(17)
C4 C5 N1 C7 -177.40(16)
C6 C5 N1 C7 1.38(19)
C10 C9 N2 O1 -119.17(15)
C15 C9 N2 O1 6.03(18)
C8 C9 N2 O1 117.81(14)
C10 C9 N2 O2 60.59(15)
C15 C9 N2 O2 -174.22(12)
C8 C9 N2 O2 -62.43(16)
C6 C8 N3 C11 34.10(18)
C7 C8 N3 C11 -81.02(16)
C9 C8 N3 C11 159.63(13)
C6 C8 N3 C14 -96.79(14)
C7 C8 N3 C14 148.08(11)
C9 C8 N3 C14 28.74(14)
C12 C11 N3 C8 -139.59(16)
C12 C11 N3 C14 -7.8(2)
C13 C14 N3 C8 121.37(13)
C15 C14 N3 C8 -4.22(15)
C13 C14 N3 C11 -14.42(16)
C15 C14 N3 C11 -140.01(13)
